data_4065746
loop_
_publ_author_name
'Moore, Angela'
'Ortin, Yannick'
'M\"uller-Bunz, Helge'
'McGlinchey, Michael J.'

_publ_section_title
;
 Alkynyl-Dicobalt Hexacarbonyl Complexes of Menthyl Cations: Isolobal
 Substitution of [Co(CO)3]+by Fe(CO)3as a Structural Model&#x2020;
;
_journal_issue 21
_journal_name_full Organometallics
_journal_page_first 4882
_journal_paper_doi 10.1021/om100107x
_journal_volume 29
_journal_year 2010
_chemical_absolute_configuration ad
_chemical_formula_moiety 'C21 H28 O7 Si Co2'
_chemical_formula_sum 'C21 H28 Co2 O7 Si'
_chemical_formula_weight 538.38
_chemical_name_systematic
; 
 ? 
;
_space_group_IT_number 4
_symmetry_cell_setting monoclinic
_symmetry_space_group_name_Hall 'P 2yb'
_symmetry_space_group_name_H-M 'P 1 21 1'
_atom_sites_solution_hydrogens geom
_atom_sites_solution_primary direct
_atom_sites_solution_secondary difmap
_audit_creation_method SHELXL-97
_cell_angle_alpha 90.00
_cell_angle_beta 90.754(2)
_cell_angle_gamma 90.00
_cell_formula_units_Z 4
_cell_length_a 12.7295(13)
_cell_length_b 10.6561(11)
_cell_length_c 17.9422(18)
_cell_measurement_reflns_used 8063
_cell_measurement_temperature 100(2)
_cell_measurement_theta_max 29.22
_cell_measurement_theta_min 2.27
_cell_volume 2433.6(4)
_computing_cell_refinement 'Bruker SAINT'
_computing_data_collection 'Bruker SMART'
_computing_data_reduction 'Bruker SAINT'
_computing_molecular_graphics 'Bruker SHELXTL'
_computing_publication_material 'Bruker SHELXTL'
_computing_structure_refinement 'SHELXL-97 (Sheldrick, 1997)'
_computing_structure_solution 'SHELXS-97 (Sheldrick, 1990)'
_diffrn_ambient_temperature 100(2)
_diffrn_detector_area_resol_mean 8.366
_diffrn_measured_fraction_theta_full 0.998
_diffrn_measured_fraction_theta_max 0.984
_diffrn_measurement_device_type 'CCD area detector'
_diffrn_measurement_method '\f and \w scans'
_diffrn_radiation_monochromator graphite
_diffrn_radiation_source 'sealed tube'
_diffrn_radiation_type MoK\a
_diffrn_radiation_wavelength 0.71073
_diffrn_reflns_av_R_equivalents 0.0324
_diffrn_reflns_av_sigmaI/netI 0.0524
_diffrn_reflns_limit_h_max 18
_diffrn_reflns_limit_h_min -17
_diffrn_reflns_limit_k_max 14
_diffrn_reflns_limit_k_min -14
_diffrn_reflns_limit_l_max 25
_diffrn_reflns_limit_l_min -25
_diffrn_reflns_number 28233
_diffrn_reflns_theta_full 30.00
_diffrn_reflns_theta_max 30.50
_diffrn_reflns_theta_min 1.95
_exptl_absorpt_coefficient_mu 1.449
_exptl_absorpt_correction_T_max 0.6703
_exptl_absorpt_correction_T_min 0.5344
_exptl_absorpt_correction_type multi-scan
_exptl_absorpt_process_details
; 
 SADABS v.2.10 (Bruker,2003) was used for absorption correction. 
 R(int) for selected reflections was 0.056 before and 0.029 after 
 correction. The Ratio of minimum to maximum transmission is 0.797320. 
 The \l/2 correction factor is 0.0015 
;
_exptl_crystal_colour red
_exptl_crystal_density_diffrn 1.469
_exptl_crystal_density_method 'not measured'
_exptl_crystal_description plate
_exptl_crystal_F_000 1112
_exptl_crystal_size_max 0.60
_exptl_crystal_size_mid 0.50
_exptl_crystal_size_min 0.30
_refine_diff_density_max 1.202
_refine_diff_density_min -0.359
_refine_diff_density_rms 0.098
_refine_ls_abs_structure_details 'Flack H D (1983), Acta Cryst. A39, 876-881'
_refine_ls_abs_structure_Flack -0.017(9)
_refine_ls_extinction_method none
_refine_ls_goodness_of_fit_ref 0.990
_refine_ls_hydrogen_treatment constr
_refine_ls_matrix_type full
_refine_ls_number_parameters 573
_refine_ls_number_reflns 14041
_refine_ls_number_restraints 1
_refine_ls_restrained_S_all 0.990
_refine_ls_R_factor_all 0.0460
_refine_ls_R_factor_gt 0.0398
_refine_ls_shift/su_max 0.003
_refine_ls_shift/su_mean 0.000
_refine_ls_structure_factor_coef Fsqd
_refine_ls_weighting_details 'calc w=1/[\s^2^(Fo^2^)+(0.0515P)^2^+0.0000P] where P=(Fo^2^+2Fc^2^)/3'
_refine_ls_weighting_scheme calc
_refine_ls_wR_factor_gt 0.0903
_refine_ls_wR_factor_ref 0.0936
_reflns_number_gt 12476
_reflns_number_total 14041
_reflns_threshold_expression I>2\s(I)
_cod_data_source_file om100107x_si_001.cif
_cod_data_source_block mjm230(11)
_cod_original_sg_symbol_H-M 'P 21'
_cod_original_formula_sum 'C21 H28 O7 Si Co2'
_cod_database_code 4065746

loop_
_symmetry_equiv_pos_as_xyz
'x, y, z'
'-x, y+1/2, -z'

loop_
_atom_site_label
_atom_site_type_symbol
_atom_site_fract_x
_atom_site_fract_y
_atom_site_fract_z
_atom_site_U_iso_or_equiv
_atom_site_adp_type
_atom_site_occupancy
_atom_site_symmetry_multiplicity
_atom_site_calc_flag
_atom_site_refinement_flags
Co1 Co 0.79572(3) 0.31595(3) 0.265915(19) 0.01267(8) Uani 1 1 d .
Co2 Co 0.85951(3) 0.35738(3) 0.39377(2) 0.01206(8) Uani 1 1 d .
O1 O 0.94855(13) 0.60460(18) 0.30515(10) 0.0168(4) Uani 1 1 d .
H1O1 H 0.9761 0.6545 0.2749 0.025 Uiso 1 1 calc R
C1 C 0.83707(19) 0.6081(3) 0.29620(14) 0.0130(5) Uani 1 1 d .
C2 C 0.7872(2) 0.7183(2) 0.34276(14) 0.0154(5) Uani 1 1 d .
H2 H 0.8251 0.7967 0.3284 0.018 Uiso 1 1 calc R
C3 C 0.8000(2) 0.7054(3) 0.42876(15) 0.0178(5) Uani 1 1 d .
H3 H 0.7751 0.6197 0.4428 0.021 Uiso 1 1 calc R
C4 C 0.7339(2) 0.8012(3) 0.47159(16) 0.0266(6) Uani 1 1 d .
H4A H 0.7502 0.7949 0.5250 0.040 Uiso 1 1 calc R
H4B H 0.6591 0.7838 0.4630 0.040 Uiso 1 1 calc R
H4C H 0.7502 0.8860 0.4541 0.040 Uiso 1 1 calc R
C5 C 0.9145(2) 0.7173(3) 0.45520(16) 0.0276(6) Uani 1 1 d .
H5A H 0.9394 0.8029 0.4460 0.041 Uiso 1 1 calc R
H5B H 0.9581 0.6576 0.4279 0.041 Uiso 1 1 calc R
H5C H 0.9193 0.6991 0.5087 0.041 Uiso 1 1 calc R
C6 C 0.6715(2) 0.7375(3) 0.32034(15) 0.0174(5) Uani 1 1 d .
H6A H 0.6307 0.6634 0.3365 0.021 Uiso 1 1 calc R
H6B H 0.6441 0.8116 0.3471 0.021 Uiso 1 1 calc R
C7 C 0.6540(2) 0.7563(3) 0.23699(15) 0.0188(5) Uani 1 1 d .
H7A H 0.5778 0.7646 0.2263 0.023 Uiso 1 1 calc R
H7B H 0.6887 0.8350 0.2213 0.023 Uiso 1 1 calc R
C8 C 0.6978(2) 0.6471(3) 0.19266(15) 0.0169(5) Uani 1 1 d .
H8A H 0.6595 0.5692 0.2073 0.020 Uiso 1 1 calc R
C9 C 0.6823(2) 0.6666(3) 0.10897(15) 0.0254(6) Uani 1 1 d .
H9A H 0.6072 0.6755 0.0975 0.038 Uiso 1 1 calc R
H9B H 0.7103 0.5942 0.0821 0.038 Uiso 1 1 calc R
H9C H 0.7194 0.7427 0.0936 0.038 Uiso 1 1 calc R
C10 C 0.8131(2) 0.6306(3) 0.21283(13) 0.0158(5) Uani 1 1 d .
H10A H 0.8516 0.7065 0.1968 0.019 Uiso 1 1 calc R
H10B H 0.8409 0.5587 0.1842 0.019 Uiso 1 1 calc R
C11 C 0.7989(2) 0.4799(3) 0.32132(14) 0.0119(5) Uani 1 1 d .
C12 C 0.72168(19) 0.4088(3) 0.34751(14) 0.0122(5) Uani 1 1 d .
Si1 Si 0.58793(6) 0.37664(7) 0.38181(4) 0.01455(15) Uani 1 1 d .
C13 C 0.5575(2) 0.4847(3) 0.46063(16) 0.0236(6) Uani 1 1 d .
H13A H 0.6148 0.4818 0.4976 0.035 Uiso 1 1 calc R
H13B H 0.4919 0.4585 0.4839 0.035 Uiso 1 1 calc R
H13C H 0.5500 0.5705 0.4417 0.035 Uiso 1 1 calc R
C14 C 0.5787(2) 0.2120(3) 0.41495(17) 0.0230(6) Uani 1 1 d .
H14A H 0.5927 0.1547 0.3735 0.034 Uiso 1 1 calc R
H14B H 0.5080 0.1964 0.4338 0.034 Uiso 1 1 calc R
H14C H 0.6305 0.1980 0.4550 0.034 Uiso 1 1 calc R
C15 C 0.4906(2) 0.4029(3) 0.30452(16) 0.0222(6) Uani 1 1 d .
H15A H 0.5023 0.4856 0.2823 0.033 Uiso 1 1 calc R
H15B H 0.4193 0.3989 0.3243 0.033 Uiso 1 1 calc R
H15C H 0.4991 0.3379 0.2664 0.033 Uiso 1 1 calc R
C16 C 0.9196(2) 0.3330(3) 0.21843(15) 0.0194(6) Uani 1 1 d .
O16 O 0.99610(16) 0.3470(2) 0.18796(12) 0.0289(5) Uani 1 1 d .
C17 C 0.7092(2) 0.3335(3) 0.18743(16) 0.0188(6) Uani 1 1 d .
O17 O 0.65534(17) 0.3382(2) 0.13626(12) 0.0277(5) Uani 1 1 d .
C18 C 0.7700(2) 0.1499(3) 0.27916(17) 0.0192(6) Uani 1 1 d .
O18 O 0.75357(17) 0.0459(2) 0.28664(13) 0.0273(5) Uani 1 1 d .
C19 C 0.8537(2) 0.1961(3) 0.42606(15) 0.0152(5) Uani 1 1 d .
O19 O 0.85480(17) 0.0959(2) 0.44785(11) 0.0244(4) Uani 1 1 d .
C20 C 0.8532(2) 0.4213(3) 0.48599(16) 0.0177(6) Uani 1 1 d .
O20 O 0.85077(18) 0.4543(2) 0.54634(12) 0.0271(5) Uani 1 1 d .
C21 C 0.9993(2) 0.3789(3) 0.37491(16) 0.0174(5) Uani 1 1 d .
O21 O 1.08670(16) 0.3858(2) 0.36450(12) 0.0252(5) Uani 1 1 d .
Co3 Co 0.12796(3) 1.04559(3) 0.10824(2) 0.01408(8) Uani 1 1 d .
Co4 Co 0.19678(3) 1.08624(3) 0.235025(19) 0.01312(8) Uani 1 1 d .
O8 O 0.07388(14) 0.79075(18) 0.23468(11) 0.0198(4) Uani 1 1 d .
H1O8 H 0.0806 0.8376 0.2721 0.030 Uiso 1 1 calc R
C22 C 0.1705(2) 0.7904(3) 0.19327(15) 0.0144(5) Uani 1 1 d .
C23 C 0.2554(2) 0.7132(2) 0.23622(14) 0.0150(5) Uani 1 1 d .
H23 H 0.2256 0.6267 0.2405 0.018 Uiso 1 1 calc R
C24 C 0.2744(2) 0.7575(3) 0.31760(15) 0.0161(5) Uani 1 1 d .
H24 H 0.2387 0.8405 0.3234 0.019 Uiso 1 1 calc R
C25 C 0.3902(2) 0.7749(3) 0.34038(15) 0.0251(6) Uani 1 1 d .
H25A H 0.3944 0.8106 0.3907 0.038 Uiso 1 1 calc R
H25B H 0.4241 0.8319 0.3052 0.038 Uiso 1 1 calc R
H25C H 0.4258 0.6935 0.3398 0.038 Uiso 1 1 calc R
C26 C 0.2241(2) 0.6659(3) 0.37258(16) 0.0267(6) Uani 1 1 d .
H26A H 0.2578 0.5835 0.3684 0.040 Uiso 1 1 calc R
H26B H 0.1489 0.6579 0.3610 0.040 Uiso 1 1 calc R
H26C H 0.2334 0.6976 0.4235 0.040 Uiso 1 1 calc R
C27 C 0.3526(2) 0.6992(3) 0.18793(15) 0.0194(6) Uani 1 1 d .
H27A H 0.4063 0.6494 0.2153 0.023 Uiso 1 1 calc R
H27B H 0.3825 0.7832 0.1780 0.023 Uiso 1 1 calc R
C28 C 0.3264(2) 0.6347(3) 0.11390(15) 0.0242(6) Uani 1 1 d .
H28A H 0.3052 0.5469 0.1236 0.029 Uiso 1 1 calc R
H28B H 0.3900 0.6328 0.0827 0.029 Uiso 1 1 calc R
C29 C 0.2377(2) 0.7022(3) 0.07125(15) 0.0232(6) Uani 1 1 d .
H29 H 0.2637 0.7871 0.0565 0.028 Uiso 1 1 calc R
C30 C 0.2076(3) 0.6303(3) 0.00003(17) 0.0361(8) Uani 1 1 d .
H30A H 0.1823 0.5464 0.0133 0.054 Uiso 1 1 calc R
H30B H 0.2693 0.6226 -0.0317 0.054 Uiso 1 1 calc R
H30C H 0.1521 0.6758 -0.0269 0.054 Uiso 1 1 calc R
C31 C 0.1435(2) 0.7197(3) 0.12120(15) 0.0208(6) Uani 1 1 d .
H31A H 0.1146 0.6363 0.1340 0.025 Uiso 1 1 calc R
H31B H 0.0883 0.7665 0.0935 0.025 Uiso 1 1 calc R
C32 C 0.2009(2) 0.9260(3) 0.17697(15) 0.0131(5) Uani 1 1 d .
C33 C 0.2714(2) 1.0057(3) 0.14998(14) 0.0126(5) Uani 1 1 d .
Si2 Si 0.40334(5) 1.05507(7) 0.11683(4) 0.01382(14) Uani 1 1 d .
C34 C 0.4485(2) 0.9483(3) 0.04159(17) 0.0232(6) Uani 1 1 d .
H34A H 0.3976 0.9497 0.0001 0.035 Uiso 1 1 calc R
H34B H 0.4546 0.8627 0.0611 0.035 Uiso 1 1 calc R
H34C H 0.5172 0.9763 0.0239 0.035 Uiso 1 1 calc R
C35 C 0.3985(2) 1.2200(3) 0.08195(15) 0.0184(5) Uani 1 1 d .
H35A H 0.3440 1.2273 0.0430 0.028 Uiso 1 1 calc R
H35B H 0.4668 1.2427 0.0613 0.028 Uiso 1 1 calc R
H35C H 0.3820 1.2766 0.1232 0.028 Uiso 1 1 calc R
C36 C 0.5008(2) 1.0507(3) 0.19562(16) 0.0203(6) Uani 1 1 d .
H36A H 0.5708 1.0706 0.1769 0.030 Uiso 1 1 calc R
H36B H 0.5015 0.9667 0.2178 0.030 Uiso 1 1 calc R
H36C H 0.4811 1.1124 0.2334 0.030 Uiso 1 1 calc R
C37 C -0.0077(2) 1.0101(3) 0.13235(16) 0.0203(6) Uani 1 1 d .
O37 O -0.09161(16) 0.9869(3) 0.14740(13) 0.0323(6) Uani 1 1 d .
C38 C 0.1296(2) 0.9733(3) 0.01793(16) 0.0201(6) Uani 1 1 d .
O38 O 0.12896(19) 0.9310(2) -0.04019(12) 0.0305(5) Uani 1 1 d .
C39 C 0.1275(2) 1.2044(3) 0.07172(17) 0.0212(6) Uani 1 1 d .
O39 O 0.12401(19) 1.3020(2) 0.04595(13) 0.0326(5) Uani 1 1 d .
C40 C 0.2168(2) 1.2541(3) 0.22347(16) 0.0181(6) Uani 1 1 d .
O40 O 0.23035(18) 1.3586(2) 0.21797(13) 0.0270(5) Uani 1 1 d .
C41 C 0.0762(2) 1.0721(3) 0.28613(16) 0.0192(6) Uani 1 1 d .
O41 O 0.00082(16) 1.0613(2) 0.31928(12) 0.0302(5) Uani 1 1 d .
C42 C 0.2880(2) 1.0748(3) 0.31242(16) 0.0194(6) Uani 1 1 d .
O42 O 0.34454(17) 1.0750(2) 0.36152(12) 0.0299(5) Uani 1 1 d .

loop_
_atom_site_aniso_label
_atom_site_aniso_U_11
_atom_site_aniso_U_22
_atom_site_aniso_U_33
_atom_site_aniso_U_23
_atom_site_aniso_U_13
_atom_site_aniso_U_12
Co1 0.01589(17) 0.00992(17) 0.01214(17) -0.00084(13) -0.00141(13) 0.00062(13)
Co2 0.01388(16) 0.01079(17) 0.01148(17) 0.00087(13) -0.00143(13) -0.00021(12)
O1 0.0107(8) 0.0173(9) 0.0224(9) 0.0062(8) -0.0001(7) -0.0020(7)
C1 0.0125(11) 0.0123(12) 0.0140(12) 0.0010(10) -0.0020(9) -0.0011(9)
C2 0.0204(12) 0.0089(11) 0.0168(12) -0.0011(9) -0.0015(10) -0.0007(9)
C3 0.0205(13) 0.0138(12) 0.0189(13) -0.0041(10) -0.0040(10) -0.0017(10)
C4 0.0324(16) 0.0226(15) 0.0248(14) -0.0084(12) 0.0011(12) 0.0001(12)
C5 0.0281(15) 0.0292(16) 0.0252(15) -0.0078(12) -0.0087(12) -0.0027(12)
C6 0.0203(13) 0.0112(12) 0.0207(13) -0.0020(10) 0.0004(10) 0.0013(9)
C7 0.0181(12) 0.0153(12) 0.0229(13) 0.0000(10) -0.0044(10) 0.0035(10)
C8 0.0185(12) 0.0141(13) 0.0179(13) 0.0004(10) -0.0034(10) 0.0015(10)
C9 0.0304(16) 0.0251(15) 0.0205(14) 0.0012(11) -0.0049(12) 0.0073(12)
C10 0.0184(12) 0.0157(12) 0.0134(11) 0.0036(9) 0.0007(9) 0.0018(9)
C11 0.0122(11) 0.0123(12) 0.0110(12) -0.0011(10) -0.0042(9) 0.0014(9)
C12 0.0127(11) 0.0112(12) 0.0127(12) -0.0008(10) -0.0032(9) -0.0006(9)
Si1 0.0133(3) 0.0142(4) 0.0162(3) -0.0005(3) 0.0002(3) -0.0022(3)
C13 0.0238(14) 0.0254(16) 0.0218(14) -0.0035(12) 0.0072(11) -0.0034(12)
C14 0.0196(13) 0.0190(14) 0.0304(15) 0.0047(12) 0.0023(12) -0.0040(11)
C15 0.0176(13) 0.0233(15) 0.0257(14) -0.0013(12) -0.0044(11) 0.0006(11)
C16 0.0236(13) 0.0192(15) 0.0153(13) -0.0010(12) 0.0008(10) 0.0065(11)
O16 0.0241(10) 0.0365(14) 0.0262(11) 0.0029(10) 0.0068(9) 0.0082(10)
C17 0.0238(13) 0.0132(14) 0.0195(14) -0.0018(11) 0.0005(11) 0.0012(10)
O17 0.0342(12) 0.0252(12) 0.0233(11) -0.0002(10) -0.0115(9) -0.0017(10)
C18 0.0216(14) 0.0178(15) 0.0181(14) -0.0033(11) -0.0044(11) 0.0025(11)
O18 0.0337(12) 0.0147(11) 0.0333(12) 0.0002(9) -0.0056(10) -0.0005(9)
C19 0.0174(13) 0.0156(13) 0.0126(12) -0.0016(10) -0.0003(10) 0.0000(10)
O19 0.0346(11) 0.0158(10) 0.0227(10) 0.0039(8) 0.0043(8) 0.0008(9)
C20 0.0194(13) 0.0137(13) 0.0199(14) 0.0029(11) -0.0031(11) 0.0016(10)
O20 0.0412(13) 0.0240(11) 0.0160(10) -0.0022(9) -0.0035(9) 0.0029(10)
C21 0.0185(13) 0.0141(13) 0.0194(13) 0.0025(11) -0.0035(10) 0.0023(10)
O21 0.0197(10) 0.0249(11) 0.0309(11) 0.0085(9) -0.0013(8) 0.0008(8)
Co3 0.01433(16) 0.01486(19) 0.01300(18) 0.00308(14) -0.00201(13) 0.00031(13)
Co4 0.01494(16) 0.01188(18) 0.01253(17) 0.00022(13) 0.00009(13) 0.00076(13)
O8 0.0166(9) 0.0189(10) 0.0238(10) 0.0034(8) 0.0009(7) -0.0049(7)
C22 0.0157(12) 0.0107(13) 0.0167(12) 0.0019(10) -0.0001(10) -0.0016(9)
C23 0.0195(12) 0.0101(11) 0.0153(11) 0.0032(9) -0.0006(10) 0.0003(9)
C24 0.0203(13) 0.0139(13) 0.0140(12) 0.0013(10) 0.0003(10) 0.0023(10)
C25 0.0238(14) 0.0318(16) 0.0197(13) -0.0048(12) -0.0021(11) 0.0016(12)
C26 0.0323(16) 0.0286(16) 0.0194(13) 0.0098(12) 0.0034(12) -0.0029(12)
C27 0.0244(14) 0.0151(13) 0.0187(13) 0.0023(11) 0.0012(11) 0.0092(11)
C28 0.0367(16) 0.0151(13) 0.0210(13) -0.0022(11) 0.0062(12) 0.0045(11)
C29 0.0379(17) 0.0155(13) 0.0161(13) -0.0015(11) -0.0030(12) -0.0067(12)
C30 0.060(2) 0.0256(16) 0.0225(15) -0.0061(13) -0.0058(15) -0.0078(16)
C31 0.0268(14) 0.0145(13) 0.0209(13) 0.0008(10) -0.0051(11) -0.0078(10)
C32 0.0145(12) 0.0120(13) 0.0127(13) -0.0003(10) -0.0005(10) 0.0007(9)
C33 0.0156(12) 0.0125(12) 0.0097(12) -0.0009(10) 0.0000(9) 0.0016(9)
Si2 0.0133(3) 0.0138(3) 0.0143(3) 0.0001(3) 0.0011(2) -0.0020(3)
C34 0.0250(14) 0.0208(15) 0.0238(15) -0.0014(12) 0.0069(12) -0.0019(11)
C35 0.0210(13) 0.0149(13) 0.0192(13) 0.0031(10) 0.0002(10) -0.0036(10)
C36 0.0171(12) 0.0179(13) 0.0257(14) 0.0019(12) -0.0033(10) -0.0017(10)
C37 0.0175(13) 0.0266(15) 0.0168(13) 0.0044(12) -0.0053(10) 0.0029(11)
O37 0.0173(10) 0.0470(15) 0.0325(12) 0.0136(11) -0.0009(9) -0.0002(10)
C38 0.0215(13) 0.0196(14) 0.0190(14) 0.0062(12) -0.0039(11) -0.0016(11)
O38 0.0422(13) 0.0326(13) 0.0166(10) -0.0012(9) -0.0040(9) -0.0030(10)
C39 0.0215(14) 0.0226(15) 0.0195(14) 0.0018(12) 0.0013(11) 0.0024(11)
O39 0.0451(14) 0.0215(12) 0.0314(12) 0.0093(10) 0.0042(10) 0.0055(10)
C40 0.0193(13) 0.0185(15) 0.0166(14) -0.0011(11) 0.0011(11) 0.0033(11)
O40 0.0312(11) 0.0146(11) 0.0353(13) -0.0003(9) 0.0053(10) -0.0018(9)
C41 0.0232(13) 0.0165(14) 0.0179(13) -0.0020(11) -0.0029(11) 0.0056(11)
O41 0.0229(10) 0.0383(14) 0.0295(12) 0.0037(11) 0.0090(9) 0.0054(10)
C42 0.0239(13) 0.0141(14) 0.0201(14) -0.0012(12) 0.0002(11) -0.0004(11)
O42 0.0358(12) 0.0310(13) 0.0226(11) 0.0008(10) -0.0102(9) -0.0054(11)

loop_
_atom_type_symbol
_atom_type_description
_atom_type_scat_dispersion_real
_atom_type_scat_dispersion_imag
_atom_type_scat_source
C C 0.0033 0.0016 'International Tables Vol C Tables 4.2.6.8 and 6.1.1.4'
H H 0.0000 0.0000 'International Tables Vol C Tables 4.2.6.8 and 6.1.1.4'
O O 0.0106 0.0060 'International Tables Vol C Tables 4.2.6.8 and 6.1.1.4'
Si Si 0.0817 0.0704 'International Tables Vol C Tables 4.2.6.8 and 6.1.1.4'
Co Co 0.3494 0.9721 'International Tables Vol C Tables 4.2.6.8 and 6.1.1.4'

loop_
_geom_angle_atom_site_label_1
_geom_angle_atom_site_label_2
_geom_angle_atom_site_label_3
_geom_angle
C17 Co1 C16 98.65(13)
C17 Co1 C18 95.45(13)
C16 Co1 C18 108.60(14)
C17 Co1 C11 107.87(12)
C16 Co1 C11 97.66(12)
C18 Co1 C11 141.70(12)
C17 Co1 C12 103.42(12)
C16 Co1 C12 135.39(12)
C18 Co1 C12 107.29(12)
C11 Co1 C12 38.67(10)
C17 Co1 Co2 155.19(9)
C16 Co1 Co2 98.14(9)
C18 Co1 Co2 96.35(10)
C11 Co1 Co2 51.65(7)
C12 Co1 Co2 52.12(7)
C20 Co2 C19 93.60(13)
C20 Co2 C21 100.27(13)
C19 Co2 C21 102.80(12)
C20 Co2 C11 109.37(12)
C19 Co2 C11 144.30(12)
C21 Co2 C11 99.59(12)
C20 Co2 C12 103.21(12)
C19 Co2 C12 110.56(12)
C21 Co2 C12 137.40(12)
C11 Co2 C12 38.91(10)
C20 Co2 Co1 155.47(9)
C19 Co2 Co1 96.50(8)
C21 Co2 Co1 99.19(9)
C11 Co2 Co1 52.36(8)
C12 Co2 Co1 52.28(7)
C1 O1 H1O1 109.5
O1 C1 C11 105.3(2)
O1 C1 C10 107.3(2)
C11 C1 C10 111.5(2)
O1 C1 C2 111.5(2)
C11 C1 C2 112.3(2)
C10 C1 C2 108.8(2)
C6 C2 C3 111.1(2)
C6 C2 C1 110.6(2)
C3 C2 C1 114.9(2)
C6 C2 H2 106.6
C3 C2 H2 106.6
C1 C2 H2 106.6
C5 C3 C4 108.4(2)
C5 C3 C2 112.8(2)
C4 C3 C2 112.7(2)
C5 C3 H3 107.6
C4 C3 H3 107.6
C2 C3 H3 107.6
C3 C4 H4A 109.5
C3 C4 H4B 109.5
H4A C4 H4B 109.5
C3 C4 H4C 109.5
H4A C4 H4C 109.5
H4B C4 H4C 109.5
C3 C5 H5A 109.5
C3 C5 H5B 109.5
H5A C5 H5B 109.5
C3 C5 H5C 109.5
H5A C5 H5C 109.5
H5B C5 H5C 109.5
C7 C6 C2 113.7(2)
C7 C6 H6A 108.8
C2 C6 H6A 108.8
C7 C6 H6B 108.8
C2 C6 H6B 108.8
H6A C6 H6B 107.7
C8 C7 C6 111.3(2)
C8 C7 H7A 109.4
C6 C7 H7A 109.4
C8 C7 H7B 109.4
C6 C7 H7B 109.4
H7A C7 H7B 108.0
C10 C8 C7 108.9(2)
C10 C8 C9 111.3(2)
C7 C8 C9 111.5(2)
C10 C8 H8A 108.4
C7 C8 H8A 108.4
C9 C8 H8A 108.4
C8 C9 H9A 109.5
C8 C9 H9B 109.5
H9A C9 H9B 109.5
C8 C9 H9C 109.5
H9A C9 H9C 109.5
H9B C9 H9C 109.5
C8 C10 C1 115.3(2)
C8 C10 H10A 108.4
C1 C10 H10A 108.4
C8 C10 H10B 108.4
C1 C10 H10B 108.4
H10A C10 H10B 107.5
C12 C11 C1 148.9(2)
C12 C11 Co2 71.21(16)
C1 C11 Co2 131.31(18)
C12 C11 Co1 70.71(16)
C1 C11 Co1 129.70(18)
Co2 C11 Co1 75.99(10)
C11 C12 Si1 155.4(2)
C11 C12 Co2 69.88(15)
Si1 C12 Co2 127.96(14)
C11 C12 Co1 70.62(16)
Si1 C12 Co1 126.38(14)
Co2 C12 Co1 75.60(9)
C12 Si1 C14 110.13(13)
C12 Si1 C13 109.78(13)
C14 Si1 C13 108.99(14)
C12 Si1 C15 109.24(13)
C14 Si1 C15 109.56(13)
C13 Si1 C15 109.13(14)
Si1 C13 H13A 109.5
Si1 C13 H13B 109.5
H13A C13 H13B 109.5
Si1 C13 H13C 109.5
H13A C13 H13C 109.5
H13B C13 H13C 109.5
Si1 C14 H14A 109.5
Si1 C14 H14B 109.5
H14A C14 H14B 109.5
Si1 C14 H14C 109.5
H14A C14 H14C 109.5
H14B C14 H14C 109.5
Si1 C15 H15A 109.5
Si1 C15 H15B 109.5
H15A C15 H15B 109.5
Si1 C15 H15C 109.5
H15A C15 H15C 109.5
H15B C15 H15C 109.5
O16 C16 Co1 178.0(3)
O17 C17 Co1 176.2(3)
O18 C18 Co1 179.2(3)
O19 C19 Co2 176.6(3)
O20 C20 Co2 175.5(3)
O21 C21 Co2 176.3(3)
C38 Co3 C39 94.27(14)
C38 Co3 C37 98.47(13)
C39 Co3 C37 106.28(14)
C38 Co3 C32 105.85(13)
C39 Co3 C32 144.93(13)
C37 Co3 C32 98.93(12)
C38 Co3 C33 102.96(12)
C39 Co3 C33 109.31(12)
C37 Co3 C33 136.50(12)
C32 Co3 C33 38.83(11)
C38 Co3 Co4 154.21(10)
C39 Co3 Co4 99.72(10)
C37 Co3 Co4 98.25(9)
C32 Co3 Co4 52.03(8)
C33 Co3 Co4 51.93(7)
C42 Co4 C41 98.44(13)
C42 Co4 C40 93.71(14)
C41 Co4 C40 105.13(14)
C42 Co4 C32 108.79(12)
C41 Co4 C32 102.82(12)
C40 Co4 C32 140.80(12)
C42 Co4 C33 104.51(12)
C41 Co4 C33 140.10(13)
C40 Co4 C33 105.45(12)
C32 Co4 C33 38.84(11)
C42 Co4 Co3 156.41(9)
C41 Co4 Co3 99.21(9)
C40 Co4 Co3 96.67(9)
C32 Co4 Co3 51.77(8)
C33 Co4 Co3 52.24(7)
C22 O8 H1O8 109.5
O8 C22 C32 108.4(2)
O8 C22 C31 104.6(2)
C32 C22 C31 111.0(2)
O8 C22 C23 109.7(2)
C32 C22 C23 114.8(2)
C31 C22 C23 107.7(2)
C27 C23 C24 116.5(2)
C27 C23 C22 109.5(2)
C24 C23 C22 113.8(2)
C27 C23 H23 105.3
C24 C23 H23 105.3
C22 C23 H23 105.3
C26 C24 C25 108.3(2)
C26 C24 C23 110.5(2)
C25 C24 C23 115.1(2)
C26 C24 H24 107.6
C25 C24 H24 107.6
C23 C24 H24 107.6
C24 C25 H25A 109.5
C24 C25 H25B 109.5
H25A C25 H25B 109.5
C24 C25 H25C 109.5
H25A C25 H25C 109.5
H25B C25 H25C 109.5
C24 C26 H26A 109.5
C24 C26 H26B 109.5
H26A C26 H26B 109.5
C24 C26 H26C 109.5
H26A C26 H26C 109.5
H26B C26 H26C 109.5
C23 C27 C28 111.6(2)
C23 C27 H27A 109.3
C28 C27 H27A 109.3
C23 C27 H27B 109.3
C28 C27 H27B 109.3
H27A C27 H27B 108.0
C27 C28 C29 111.9(2)
C27 C28 H28A 109.2
C29 C28 H28A 109.2
C27 C28 H28B 109.2
C29 C28 H28B 109.2
H28A C28 H28B 107.9
C31 C29 C30 111.3(3)
C31 C29 C28 110.2(2)
C30 C29 C28 110.8(3)
C31 C29 H29 108.2
C30 C29 H29 108.2
C28 C29 H29 108.2
C29 C30 H30A 109.5
C29 C30 H30B 109.5
H30A C30 H30B 109.5
C29 C30 H30C 109.5
H30A C30 H30C 109.5
H30B C30 H30C 109.5
C29 C31 C22 112.9(2)
C29 C31 H31A 109.0
C22 C31 H31A 109.0
C29 C31 H31B 109.0
C22 C31 H31B 109.0
H31A C31 H31B 107.8
C33 C32 C22 148.0(3)
C33 C32 Co3 71.23(16)
C22 C32 Co3 127.33(19)
C33 C32 Co4 70.59(16)
C22 C32 Co4 134.42(19)
Co3 C32 Co4 76.20(10)
C32 C33 Si2 155.5(2)
C32 C33 Co4 70.56(16)
Si2 C33 Co4 124.10(14)
C32 C33 Co3 69.94(16)
Si2 C33 Co3 129.71(14)
Co4 C33 Co3 75.83(9)
C34 Si2 C33 110.29(13)
C34 Si2 C35 109.97(13)
C33 Si2 C35 110.28(13)
C34 Si2 C36 108.94(14)
C33 Si2 C36 110.07(12)
C35 Si2 C36 107.22(13)
Si2 C34 H34A 109.5
Si2 C34 H34B 109.5
H34A C34 H34B 109.5
Si2 C34 H34C 109.5
H34A C34 H34C 109.5
H34B C34 H34C 109.5
Si2 C35 H35A 109.5
Si2 C35 H35B 109.5
H35A C35 H35B 109.5
Si2 C35 H35C 109.5
H35A C35 H35C 109.5
H35B C35 H35C 109.5
Si2 C36 H36A 109.5
Si2 C36 H36B 109.5
H36A C36 H36B 109.5
Si2 C36 H36C 109.5
H36A C36 H36C 109.5
H36B C36 H36C 109.5
O37 C37 Co3 179.4(3)
O38 C38 Co3 177.7(3)
O39 C39 Co3 176.6(3)
O40 C40 Co4 178.3(3)
O41 C41 Co4 178.6(3)
O42 C42 Co4 175.9(3)

loop_
_geom_bond_atom_site_label_1
_geom_bond_atom_site_label_2
_geom_bond_distance
Co1 C17 1.786(3)
Co1 C16 1.811(3)
Co1 C18 1.816(3)
Co1 C11 2.011(3)
Co1 C12 2.012(3)
Co1 Co2 2.4633(5)
Co2 C20 1.792(3)
Co2 C19 1.816(3)
Co2 C21 1.831(3)
Co2 C11 1.991(3)
Co2 C12 2.007(3)
O1 C1 1.427(3)
O1 H1O1 0.8400
C1 C11 1.520(4)
C1 C10 1.541(4)
C1 C2 1.579(4)
C2 C6 1.535(4)
C2 C3 1.556(4)
C2 H2 1.0000
C3 C5 1.532(4)
C3 C4 1.536(4)
C3 H3 1.0000
C4 H4A 0.9800
C4 H4B 0.9800
C4 H4C 0.9800
C5 H5A 0.9800
C5 H5B 0.9800
C5 H5C 0.9800
C6 C7 1.522(4)
C6 H6A 0.9900
C6 H6B 0.9900
C7 C8 1.520(4)
C7 H7A 0.9900
C7 H7B 0.9900
C8 C10 1.518(4)
C8 C9 1.526(4)
C8 H8A 1.0000
C9 H9A 0.9800
C9 H9B 0.9800
C9 H9C 0.9800
C10 H10A 0.9900
C10 H10B 0.9900
C11 C12 1.332(4)
C12 Si1 1.850(3)
Si1 C14 1.857(3)
Si1 C13 1.868(3)
Si1 C15 1.869(3)
C13 H13A 0.9800
C13 H13B 0.9800
C13 H13C 0.9800
C14 H14A 0.9800
C14 H14B 0.9800
C14 H14C 0.9800
C15 H15A 0.9800
C15 H15B 0.9800
C15 H15C 0.9800
C16 O16 1.133(3)
C17 O17 1.139(3)
C18 O18 1.136(4)
C19 O19 1.137(4)
C20 O20 1.139(3)
C21 O21 1.133(3)
Co3 C38 1.794(3)
Co3 C39 1.815(3)
Co3 C37 1.825(3)
Co3 C32 1.994(3)
Co3 C33 2.010(3)
Co3 Co4 2.4652(6)
Co4 C42 1.803(3)
Co4 C41 1.804(3)
Co4 C40 1.819(3)
Co4 C32 2.001(3)
Co4 C33 2.002(3)
O8 C22 1.445(3)
O8 H1O8 0.8400
C22 C32 1.525(4)
C22 C31 1.532(4)
C22 C23 1.555(4)
C23 C27 1.527(4)
C23 C24 1.551(4)
C23 H23 1.0000
C24 C26 1.534(4)
C24 C25 1.535(4)
C24 H24 1.0000
C25 H25A 0.9800
C25 H25B 0.9800
C25 H25C 0.9800
C26 H26A 0.9800
C26 H26B 0.9800
C26 H26C 0.9800
C27 C28 1.528(4)
C27 H27A 0.9900
C27 H27B 0.9900
C28 C29 1.536(4)
C28 H28A 0.9900
C28 H28B 0.9900
C29 C31 1.518(4)
C29 C30 1.534(4)
C29 H29 1.0000
C30 H30A 0.9800
C30 H30B 0.9800
C30 H30C 0.9800
C31 H31A 0.9900
C31 H31B 0.9900
C32 C33 1.331(4)
C33 Si2 1.865(3)
Si2 C34 1.862(3)
Si2 C35 1.866(3)
Si2 C36 1.869(3)
C34 H34A 0.9800
C34 H34B 0.9800
C34 H34C 0.9800
C35 H35A 0.9800
C35 H35B 0.9800
C35 H35C 0.9800
C36 H36A 0.9800
C36 H36B 0.9800
C36 H36C 0.9800
C37 O37 1.133(3)
C38 O38 1.136(4)
C39 O39 1.139(4)
C40 O40 1.131(4)
C41 O41 1.142(3)
C42 O42 1.130(4)

loop_
_geom_hbond_atom_site_label_D
_geom_hbond_atom_site_label_H
_geom_hbond_atom_site_label_A
_geom_hbond_distance_DH
_geom_hbond_distance_HA
_geom_hbond_distance_DA
_geom_hbond_angle_DHA
_geom_hbond_site_symmetry_A
O1 H1O1 O8 0.84 2.05 2.852(3) 159.5 1_655

loop_
_geom_torsion_atom_site_label_1
_geom_torsion_atom_site_label_2
_geom_torsion_atom_site_label_3
_geom_torsion_atom_site_label_4
_geom_torsion
C17 Co1 Co2 C20 8.2(3)
C16 Co1 Co2 C20 140.4(2)
C18 Co1 Co2 C20 -109.7(2)
C11 Co1 Co2 C20 47.1(2)
C12 Co1 Co2 C20 -2.7(2)
C17 Co1 Co2 C19 121.9(2)
C16 Co1 Co2 C19 -105.86(13)
C18 Co1 Co2 C19 4.02(12)
C11 Co1 Co2 C19 160.79(13)
C12 Co1 Co2 C19 111.02(13)
C17 Co1 Co2 C21 -133.9(2)
C16 Co1 Co2 C21 -1.72(13)
C18 Co1 Co2 C21 108.16(13)
C11 Co1 Co2 C21 -95.07(13)
C12 Co1 Co2 C21 -144.83(13)
C17 Co1 Co2 C11 -38.8(2)
C16 Co1 Co2 C11 93.35(14)
C18 Co1 Co2 C11 -156.77(13)
C12 Co1 Co2 C11 -49.77(13)
C17 Co1 Co2 C12 10.9(2)
C16 Co1 Co2 C12 143.12(14)
C18 Co1 Co2 C12 -107.00(14)
C11 Co1 Co2 C12 49.77(13)
O1 C1 C2 C6 168.5(2)
C11 C1 C2 C6 -73.5(3)
C10 C1 C2 C6 50.4(3)
O1 C1 C2 C3 -64.8(3)
C11 C1 C2 C3 53.1(3)
C10 C1 C2 C3 177.1(2)
C6 C2 C3 C5 -166.4(2)
C1 C2 C3 C5 67.1(3)
C6 C2 C3 C4 -43.3(3)
C1 C2 C3 C4 -169.7(2)
C3 C2 C6 C7 177.6(2)
C1 C2 C6 C7 -53.7(3)
C2 C6 C7 C8 56.8(3)
C6 C7 C8 C10 -55.8(3)
C6 C7 C8 C9 -179.0(2)
C7 C8 C10 C1 57.6(3)
C9 C8 C10 C1 -179.1(2)
O1 C1 C10 C8 -175.6(2)
C11 C1 C10 C8 69.5(3)
C2 C1 C10 C8 -54.9(3)
O1 C1 C11 C12 156.5(4)
C10 C1 C11 C12 -87.5(5)
C2 C1 C11 C12 34.9(5)
O1 C1 C11 Co2 27.6(3)
C10 C1 C11 Co2 143.7(2)
C2 C1 C11 Co2 -93.9(3)
O1 C1 C11 Co1 -80.5(3)
C10 C1 C11 Co1 35.6(3)
C2 C1 C11 Co1 158.00(19)
C20 Co2 C11 C12 -87.14(18)
C19 Co2 C11 C12 40.0(3)
C21 Co2 C11 C12 168.32(17)
Co1 Co2 C11 C12 74.06(15)
C20 Co2 C11 C1 67.7(3)
C19 Co2 C11 C1 -165.2(2)
C21 Co2 C11 C1 -36.8(3)
C12 Co2 C11 C1 154.9(3)
Co1 Co2 C11 C1 -131.1(3)
C20 Co2 C11 Co1 -161.19(10)
C19 Co2 C11 Co1 -34.1(2)
C21 Co2 C11 Co1 94.26(11)
C12 Co2 C11 Co1 -74.06(15)
C17 Co1 C11 C12 89.27(18)
C16 Co1 C11 C12 -169.02(17)
C18 Co1 C11 C12 -35.4(3)
Co2 Co1 C11 C12 -74.67(15)
C17 Co1 C11 C1 -63.4(3)
C16 Co1 C11 C1 38.3(2)
C18 Co1 C11 C1 171.9(2)
C12 Co1 C11 C1 -152.7(3)
Co2 Co1 C11 C1 132.6(3)
C17 Co1 C11 Co2 163.94(10)
C16 Co1 C11 Co2 -94.35(11)
C18 Co1 C11 Co2 39.2(2)
C12 Co1 C11 Co2 74.67(15)
C1 C11 C12 Si1 -1.1(9)
Co2 C11 C12 Si1 140.8(5)
Co1 C11 C12 Si1 -138.0(5)
C1 C11 C12 Co2 -141.8(5)
Co1 C11 C12 Co2 81.26(7)
C1 C11 C12 Co1 136.9(5)
Co2 C11 C12 Co1 -81.26(7)
C20 Co2 C12 C11 104.57(18)
C19 Co2 C12 C11 -156.40(17)
C21 Co2 C12 C11 -17.2(2)
Co1 Co2 C12 C11 -74.29(15)
C20 Co2 C12 Si1 -55.9(2)
C19 Co2 C12 Si1 43.1(2)
C21 Co2 C12 Si1 -177.68(16)
C11 Co2 C12 Si1 -160.5(3)
Co1 Co2 C12 Si1 125.2(2)
C20 Co2 C12 Co1 178.86(10)
C19 Co2 C12 Co1 -82.11(11)
C21 Co2 C12 Co1 57.13(18)
C11 Co2 C12 Co1 74.29(15)
C17 Co1 C12 C11 -101.94(17)
C16 Co1 C12 C11 15.6(2)
C18 Co1 C12 C11 157.90(17)
Co2 Co1 C12 C11 73.38(15)
C17 Co1 C12 Si1 57.8(2)
C16 Co1 C12 Si1 175.37(16)
C18 Co1 C12 Si1 -42.3(2)
C11 Co1 C12 Si1 159.8(3)
Co2 Co1 C12 Si1 -126.8(2)
C17 Co1 C12 Co2 -175.31(11)
C16 Co1 C12 Co2 -57.78(18)
C18 Co1 C12 Co2 84.52(12)
C11 Co1 C12 Co2 -73.38(15)
C11 C12 Si1 C14 -173.9(5)
Co2 C12 Si1 C14 -42.8(2)
Co1 C12 Si1 C14 57.7(2)
C11 C12 Si1 C13 -53.9(5)
Co2 C12 Si1 C13 77.2(2)
Co1 C12 Si1 C13 177.74(17)
C11 C12 Si1 C15 65.7(5)
Co2 C12 Si1 C15 -163.17(17)
Co1 C12 Si1 C15 -62.6(2)
C38 Co3 Co4 C42 3.8(3)
C39 Co3 Co4 C42 -118.1(3)
C37 Co3 Co4 C42 133.7(3)
C32 Co3 Co4 C42 38.8(3)
C33 Co3 Co4 C42 -11.1(3)
C38 Co3 Co4 C41 -134.1(2)
C39 Co3 Co4 C41 103.99(14)
C37 Co3 Co4 C41 -4.20(14)
C32 Co3 Co4 C41 -99.12(14)
C33 Co3 Co4 C41 -149.03(14)
C38 Co3 Co4 C40 119.3(2)
C39 Co3 Co4 C40 -2.57(13)
C37 Co3 Co4 C40 -110.76(14)
C32 Co3 Co4 C40 154.31(13)
C33 Co3 Co4 C40 104.40(14)
C38 Co3 Co4 C32 -35.0(2)
C39 Co3 Co4 C32 -156.89(13)
C37 Co3 Co4 C32 94.93(14)
C33 Co3 Co4 C32 -49.91(14)
C38 Co3 Co4 C33 14.9(2)
C39 Co3 Co4 C33 -106.98(14)
C37 Co3 Co4 C33 144.84(15)
C32 Co3 Co4 C33 49.91(14)
O8 C22 C23 C27 172.9(2)
C32 C22 C23 C27 -64.7(3)
C31 C22 C23 C27 59.6(3)
O8 C22 C23 C24 -54.7(3)
C32 C22 C23 C24 67.7(3)
C31 C22 C23 C24 -168.0(2)
C27 C23 C24 C26 -126.2(3)
C22 C23 C24 C26 104.9(3)
C27 C23 C24 C25 -3.1(3)
C22 C23 C24 C25 -132.1(3)
C24 C23 C27 C28 170.5(2)
C22 C23 C27 C28 -58.5(3)
C23 C27 C28 C29 54.9(3)
C27 C28 C29 C31 -52.4(3)
C27 C28 C29 C30 -175.9(3)
C30 C29 C31 C22 179.6(2)
C28 C29 C31 C22 56.3(3)
O8 C22 C31 C29 -176.6(2)
C32 C22 C31 C29 66.6(3)
C23 C22 C31 C29 -59.9(3)
O8 C22 C32 C33 173.6(4)
C31 C22 C32 C33 -72.0(5)
C23 C22 C32 C33 50.5(6)
O8 C22 C32 Co3 -69.2(3)
C31 C22 C32 Co3 45.2(3)
C23 C22 C32 Co3 167.74(18)
O8 C22 C32 Co4 39.9(3)
C31 C22 C32 Co4 154.3(2)
C23 C22 C32 Co4 -83.2(3)
C38 Co3 C32 C33 91.09(18)
C39 Co3 C32 C33 -31.5(3)
C37 Co3 C32 C33 -167.40(18)
Co4 Co3 C32 C33 -73.87(16)
C38 Co3 C32 C22 -59.1(2)
C39 Co3 C32 C22 178.3(2)
C37 Co3 C32 C22 42.4(3)
C33 Co3 C32 C22 -150.2(3)
Co4 Co3 C32 C22 136.0(3)
C38 Co3 C32 Co4 164.96(10)
C39 Co3 C32 Co4 42.3(2)
C37 Co3 C32 Co4 -93.53(12)
C33 Co3 C32 Co4 73.87(16)
C42 Co4 C32 C33 -89.98(18)
C41 Co4 C32 C33 166.34(17)
C40 Co4 C32 C33 31.7(3)
Co3 Co4 C32 C33 74.65(16)
C42 Co4 C32 C22 66.1(3)
C41 Co4 C32 C22 -37.6(3)
C40 Co4 C32 C22 -172.3(2)
C33 Co4 C32 C22 156.0(4)
Co3 Co4 C32 C22 -129.3(3)
C42 Co4 C32 Co3 -164.63(10)
C41 Co4 C32 Co3 91.69(11)
C40 Co4 C32 Co3 -42.9(2)
C33 Co4 C32 Co3 -74.65(16)
C22 C32 C33 Si2 -15.5(9)
Co3 C32 C33 Si2 -147.2(5)
Co4 C32 C33 Si2 131.3(5)
C22 C32 C33 Co4 -146.8(5)
Co3 C32 C33 Co4 81.52(8)
C22 C32 C33 Co3 131.7(5)
Co4 C32 C33 Co3 -81.52(8)
C42 Co4 C33 C32 102.06(18)
C41 Co4 C33 C32 -21.0(3)
C40 Co4 C33 C32 -159.84(17)
Co3 Co4 C33 C32 -73.38(15)
C42 Co4 C33 Si2 -55.89(19)
C41 Co4 C33 Si2 -178.97(16)
C40 Co4 C33 Si2 42.21(19)
C32 Co4 C33 Si2 -157.9(3)
Co3 Co4 C33 Si2 128.7(2)
C42 Co4 C33 Co3 175.44(11)
C41 Co4 C33 Co3 52.4(2)
C40 Co4 C33 Co3 -86.46(12)
C32 Co4 C33 Co3 73.38(15)
C38 Co3 C33 C32 -99.27(18)
C39 Co3 C33 C32 161.44(18)
C37 Co3 C33 C32 18.2(3)
Co4 Co3 C33 C32 74.14(15)
C38 Co3 C33 Si2 63.8(2)
C39 Co3 C33 Si2 -35.5(2)
C37 Co3 C33 Si2 -178.71(17)
C32 Co3 C33 Si2 163.0(3)
Co4 Co3 C33 Si2 -122.8(2)
C38 Co3 C33 Co4 -173.41(11)
C39 Co3 C33 Co4 87.29(12)
C37 Co3 C33 Co4 -55.9(2)
C32 Co3 C33 Co4 -74.14(15)
C32 C33 Si2 C34 54.5(6)
Co4 C33 Si2 C34 175.67(16)
Co3 C33 Si2 C34 -84.1(2)
C32 C33 Si2 C35 176.1(5)
Co4 C33 Si2 C35 -62.67(19)
Co3 C33 Si2 C35 37.6(2)
C32 C33 Si2 C36 -65.8(5)
Co4 C33 Si2 C36 55.4(2)
Co3 C33 Si2 C36 155.69(17)
